data_7135068
loop_
_publ_author_name
'Roper, Natalie J.'
'Hardy, George M.'
'Wootton, Jack M.'
'Waddell, Paul G.'
'Wilson, James'
'Armstrong, Roly J.'

_publ_section_title
;
 A multicomponent approach for the stereoselective synthesis of
 atropisomeric N-N peptide analogues.
;
_journal_issue 89
_journal_name_full 'Chemical communications (Cambridge, England)'
_journal_page_first 17388
_journal_page_last 17391
_journal_paper_doi 10.1039/d5cc05091j
_journal_volume 61
_journal_year 2025
_chemical_formula_moiety 'C29 H29 N3 O4'
_chemical_formula_sum 'C29 H29 N3 O4'
_chemical_formula_weight 483.55
_space_group_crystal_system monoclinic
_space_group_IT_number 13
_space_group_name_Hall '-P 2yac'
_space_group_name_H-M_alt 'P 1 2/n 1'
_atom_sites_solution_hydrogens mixed
_atom_sites_solution_primary dual
_audit_creation_date 2025-03-04
_audit_creation_method
;
Olex2 1.5-ac5-023
(compiled 2022.04.12 svn.rca3783a0 for Rigaku Oxford Diffraction, GUI svn.r6498)
;
_audit_update_record
;
2025-07-28 deposited with the CCDC.	2025-10-06 downloaded from the CCDC.
;
_cell_angle_alpha 90
_cell_angle_beta 97.2700(10)
_cell_angle_gamma 90
_cell_formula_units_Z 4
_cell_length_a 11.91440(10)
_cell_length_b 11.01290(10)
_cell_length_c 20.0815(2)
_cell_measurement_reflns_used 18391
_cell_measurement_temperature 150.0(2)
_cell_measurement_theta_max 76.6800
_cell_measurement_theta_min 4.0070
_cell_volume 2613.75(4)
_computing_cell_refinement 'CrysAlisPro 1.171.43.126a (Rigaku OD, 2024)'
_computing_data_collection 'CrysAlisPro system (CCD 43.126a 64-bit (release 11-06-2024))'
_computing_data_reduction 'CrysAlisPro 1.171.43.126a (Rigaku OD, 2024)'
_computing_molecular_graphics 'Olex2 1.5-ac5-023 (Dolomanov et al., 2009)'
_computing_publication_material 'Olex2 1.5-ac5-023 (Dolomanov et al., 2009)'
_computing_structure_refinement 'XL  (Sheldrick, 2008)'
_computing_structure_solution 'SHELXT 2018/2 (Sheldrick, 2018)'
_diffrn_ambient_environment N~2~
_diffrn_ambient_temperature 150.0(2)
_diffrn_detector 'Hybrid Pixel Array Detector'
_diffrn_detector_area_resol_mean 10.0000
_diffrn_detector_type 'HyPix-Arc 100'
_diffrn_measured_fraction_theta_full 1.000
_diffrn_measured_fraction_theta_max 0.961
_diffrn_measurement_details
;
List of Runs (angles in degrees, time in seconds):

  # Type    Start    End  Width  t~exp~   \w     \q     \k     \f   Frames
#--------------------------------------------------------------------------
  1  \w    -23.00  69.00   0.50    0.36    --   46.11 -82.00 117.00  184
  2  \w    -55.00  22.00   0.50    0.36    --  -47.61  82.00-120.00  154
  3  \w    -83.00 -34.00   0.50    1.43    --  -92.22  82.00-120.00   98
  4  \w   -156.00 -79.00   0.50    1.43    --  -92.22 -82.00 117.00  154
  5  \w     98.00 123.00   0.50    1.43    --   95.82  82.00-120.00   50
  6  \w     39.00 138.00   0.50    1.43    --  107.32 -82.00 117.00  198
  7  \w    131.00 159.00   0.50    1.43    --  107.32  82.00-120.00   56
  8  \w     93.00 127.00   0.50    1.43    --  107.32  82.00-120.00   68
  9  \w     78.00 103.00   0.50    0.36    --   46.11 125.00-180.00   50
 10  \w     44.00 119.00   0.50    0.36    --   46.11  57.00 -60.00  150
 11  \w   -122.00 -78.00   0.50    0.36    --  -47.61-125.00-150.00   88
 12  \w    -21.00  32.00   0.50    0.36    --  -47.61  19.00 150.00  106
 13  \w    -35.00 -10.00   0.50    1.43    --  -92.22  30.00  30.00   50
 14  \w    -35.00  -9.00   0.50    1.43    --  -92.22  30.00  90.00   52
 15  \w   -155.00 -84.00   0.50    1.43    --  -92.22 -95.00-120.00  142
 16  \w    -35.00 -10.00   0.50    1.43    --  -92.22  30.00-180.00   50
 17  \w    -35.00 -10.00   0.50    1.43    --  -92.22  30.00-120.00   50
 18  \w   -120.00 -73.00   0.50    1.43    --  -92.22 -45.00 -30.00   94
 19  \w    -35.00 -10.00   0.50    1.43    --  -92.22  30.00 -90.00   50
 20  \w   -172.00-128.00   0.50    1.43    --  -92.22 -45.00 -30.00   88
 21  \w   -171.00 -78.00   0.50    1.43    --  -92.22 -45.00  30.00  186
 22  \w   -101.00 -51.00   0.50    1.43    --  -92.22 125.00-120.00  100
 23  \w    140.00 166.00   0.50    1.43    --   95.82  77.00-180.00   52
 24  \w     23.00  48.00   0.50    1.43    --   95.82 -45.00 150.00   50
 25  \w     65.00 126.00   0.50    1.43    --   95.82  77.00-180.00  122
 26  \w     17.00  47.00   0.50    1.43    --   95.82 -45.00  60.00   60
 27  \w     43.00 104.00   0.50    1.43    --   95.82 -77.00  30.00  122
 28  \w     37.00  83.00   0.50    1.43    --   95.82 -82.00 117.00   92
 29  \w     86.00 130.00   0.50    1.43    --  107.32  61.00 -30.00   88
 30  \w     72.00 104.00   0.50    1.43    --  107.32 -95.00  30.00   64
 31  \w     41.00  67.00   0.50    1.43    --  107.32 -61.00-180.00   52
 32  \w     42.00  69.00   0.50    1.43    --  107.32 -61.00-120.00   54
 33  \w     32.00  69.00   0.50    1.43    --  107.32 -61.00 120.00   74
 34  \w     33.00  59.00   0.50    1.43    --  107.32 -61.00  30.00   52
 35  \w    153.00 178.00   0.50    1.43    --  107.32  45.00   0.00   50
 36  \w     79.00 104.00   0.50    1.43    --  107.32  30.00 -30.00   50
 37  \w    110.00 135.00   0.50    1.43    --  107.32  45.00   0.00   50
 38  \w    137.00 177.00   0.50    1.43    --  107.32  61.00 -30.00   80
 39  \w     35.00  84.00   0.50    1.43    --  107.32 -95.00   0.00   98
;
_diffrn_measurement_device 'four-circle diffractometer'
_diffrn_measurement_device_type 'XtaLAB Synergy, Single source at home/near, HyPix-Arc 100'
_diffrn_measurement_method '\w scans'
_diffrn_orient_matrix_type 'CrysAlisPro convention (1999,Acta A55,543-557)'
_diffrn_orient_matrix_UB_11 0.0421778000
_diffrn_orient_matrix_UB_12 -0.1212983000
_diffrn_orient_matrix_UB_13 0.0322422000
_diffrn_orient_matrix_UB_21 -0.0954952000
_diffrn_orient_matrix_UB_22 0.0033164000
_diffrn_orient_matrix_UB_23 0.0450238000
_diffrn_orient_matrix_UB_31 -0.0780237000
_diffrn_orient_matrix_UB_32 -0.0696462000
_diffrn_orient_matrix_UB_33 -0.0539785000
_diffrn_radiation_monochromator graphite
_diffrn_radiation_probe x-ray
_diffrn_radiation_type CuK\a
_diffrn_radiation_wavelength 1.54184
_diffrn_reflns_av_R_equivalents 0.0315
_diffrn_reflns_av_unetI/netI 0.0229
_diffrn_reflns_Laue_measured_fraction_full 1.000
_diffrn_reflns_Laue_measured_fraction_max 0.961
_diffrn_reflns_limit_h_max 14
_diffrn_reflns_limit_h_min -15
_diffrn_reflns_limit_k_max 13
_diffrn_reflns_limit_k_min -13
_diffrn_reflns_limit_l_max 25
_diffrn_reflns_limit_l_min -25
_diffrn_reflns_number 29682
_diffrn_reflns_point_group_measured_fraction_full 1.000
_diffrn_reflns_point_group_measured_fraction_max 0.961
_diffrn_reflns_theta_full 67.684
_diffrn_reflns_theta_max 76.998
_diffrn_reflns_theta_min 4.014
_diffrn_source 'fine-focus sealed X-ray tube'
_diffrn_source_type 'Enhance (Cu) X-ray Source'
_exptl_absorpt_coefficient_mu 0.667
_exptl_absorpt_correction_T_max 0.969
_exptl_absorpt_correction_T_min 0.948
_exptl_absorpt_correction_type analytical
_exptl_absorpt_process_details
;
CrysAlisPro 1.171.43.126a (Rigaku Oxford Diffraction, 2024)
Analytical numeric absorption correction using a multifaceted crystal
model based on expressions derived by R.C. Clark & J.S. Reid.
(Clark, R. C. & Reid, J. S. (1995). Acta Cryst. A51, 887-897)
Empirical absorption correction using spherical harmonics,
implemented in SCALE3 ABSPACK scaling algorithm.
;
_exptl_crystal_colour colourless
_exptl_crystal_colour_primary colourless
_exptl_crystal_density_diffrn 1.229
_exptl_crystal_description block
_exptl_crystal_F_000 1024
_exptl_crystal_size_max 0.12
_exptl_crystal_size_mid 0.08
_exptl_crystal_size_min 0.06
_refine_diff_density_max 0.235
_refine_diff_density_min -0.160
_refine_diff_density_rms 0.033
_refine_ls_extinction_coef 0.00033(7)
_refine_ls_extinction_expression Fc^*^=kFc[1+0.001xFc^2^\l^3^/sin(2\q)]^-1/4^
_refine_ls_extinction_method 'SHELXL-2019/1 (Sheldrick 2019)'
_refine_ls_goodness_of_fit_ref 1.032
_refine_ls_hydrogen_treatment mixed
_refine_ls_matrix_type full
_refine_ls_number_parameters 333
_refine_ls_number_reflns 5308
_refine_ls_number_restraints 0
_refine_ls_restrained_S_all 1.032
_refine_ls_R_factor_all 0.0400
_refine_ls_R_factor_gt 0.0340
_refine_ls_shift/su_max 0.001
_refine_ls_shift/su_mean 0.000
_refine_ls_structure_factor_coef Fsqd
_refine_ls_weighting_details 'w=1/[\s^2^(Fo^2^)+(0.0409P)^2^+0.6403P] where P=(Fo^2^+2Fc^2^)/3'
_refine_ls_weighting_scheme calc
_refine_ls_wR_factor_gt 0.0856
_refine_ls_wR_factor_ref 0.0900
_reflns_Friedel_coverage 0.000
_reflns_number_gt 4584
_reflns_number_total 5308
_reflns_threshold_expression 'I > 2\s(I)'
_cod_data_source_file d5cc05091j2.cif
_cod_data_source_block rja250008_fa
_cod_depositor_comments 'Adding full bibliography for 7135067--7135068.cif.'
_cod_database_code 7135068
_chemical_oxdiff_formula 'C29 H29 N3 O4'
_shelx_space_group_comment
;
The symmetry employed for this shelxl refinement is uniquely defined
by the following loop, which should always be used as a source of
symmetry information in preference to the above space-group names.
They are only intended as comments.
;
_shelx_estimated_absorpt_t_max 0.961
_shelx_estimated_absorpt_t_min 0.924
_diffrn_oxdiff_digest_frames
;
012b58b721093904059af7e8e5d1a384630342863fe
;
_olex2_refinement_description
;
1. Fixed Uiso
 At 1.2 times of:
  All C(H) groups, All N(H) groups
 At 1.5 times of:
  All C(H,H,H) groups
2.a Ternary CH refined with riding coordinates:
 C18(H18)
2.b Aromatic/amide H refined with riding coordinates:
 C3(H3A), C4(H4), C5(H5), C6(H6), C7(H7), C9(H9), C10(H10), C11(H11), C12(H12),
  C14(H14), C21(H21), C22(H22), C23(H23), C24(H24), C25(H25)
2.c Idealised Me refined as rotating group:
 C17(H17A,H17B,H17C), C27(H27A,H27B,H27C), C28(H28A,H28B,H28C), C29(H29A,H29B,
 H29C)
;
_shelx_shelxl_version_number 2019/1
_olex2_submission_special_instructions 'No special instructions were received'
_oxdiff_exptl_absorpt_empirical_details
;
Empirical correction (ABSPACK) includes:
- Absorption correction using spherical harmonics
- Frame scaling
;
_oxdiff_exptl_absorpt_empirical_full_max 1.375
_oxdiff_exptl_absorpt_empirical_full_min 0.762

loop_
_space_group_symop_operation_xyz
'x, y, z'
'-x+1/2, y, -z+1/2'
'-x, -y, -z'
'x-1/2, -y, z-1/2'

loop_
_atom_site_label
_atom_site_type_symbol
_atom_site_fract_x
_atom_site_fract_y
_atom_site_fract_z
_atom_site_U_iso_or_equiv
_atom_site_adp_type
_atom_site_occupancy
_atom_site_site_symmetry_order
_atom_site_calc_flag
_atom_site_refinement_flags_posn
_atom_site_refinement_flags_adp
_atom_site_refinement_flags_occupancy
_atom_site_disorder_assembly
_atom_site_disorder_group
O1 O 0.59118(7) 0.17752(8) 0.70228(4) 0.0374(2) Uani 1 1 d . . . . .
O2 O 0.59823(7) 0.47584(8) 0.66244(4) 0.0377(2) Uani 1 1 d . . . . .
O3 O 0.64811(7) 0.63101(7) 0.59955(4) 0.0369(2) Uani 1 1 d . . . . .
O4 O 0.76222(7) 0.01969(7) 0.59947(5) 0.0410(2) Uani 1 1 d . . . . .
N1 N 0.66133(7) 0.24204(8) 0.60969(4) 0.02507(19) Uani 1 1 d . . . . .
N2 N 0.64475(7) 0.31390(8) 0.55247(4) 0.02426(19) Uani 1 1 d . . . . .
N3 N 0.92509(8) 0.07615(9) 0.66323(5) 0.0292(2) Uani 1 1 d . . . . .
H3 H 0.9481(12) 0.1304(13) 0.6927(7) 0.035 Uiso 1 1 d . U . . .
C1 C 0.57255(9) 0.21565(10) 0.64482(5) 0.0279(2) Uani 1 1 d . . . . .
C2 C 0.45338(9) 0.22688(10) 0.61181(5) 0.0276(2) Uani 1 1 d . . . . .
C3 C 0.37420(10) 0.27239(11) 0.65078(6) 0.0347(3) Uani 1 1 d . . . . .
H3A H 0.398450 0.305087 0.693986 0.042 Uiso 1 1 calc R U . . .
C4 C 0.26018(11) 0.26995(12) 0.62652(7) 0.0406(3) Uani 1 1 d . . . . .
H4 H 0.206270 0.302611 0.652648 0.049 Uiso 1 1 calc R U . . .
C5 C 0.22474(10) 0.21986(11) 0.56414(7) 0.0392(3) Uani 1 1 d . . . . .
H5 H 0.146308 0.216402 0.548082 0.047 Uiso 1 1 calc R U . . .
C6 C 0.30288(10) 0.17487(10) 0.52512(6) 0.0350(3) Uani 1 1 d . . . . .
H6 H 0.278210 0.141244 0.482194 0.042 Uiso 1 1 calc R U . . .
C7 C 0.41749(10) 0.17892(10) 0.54879(6) 0.0299(2) Uani 1 1 d . . . . .
H7 H 0.471359 0.148845 0.521832 0.036 Uiso 1 1 calc R U . . .
C8 C 0.65985(8) 0.27349(10) 0.48872(5) 0.0251(2) Uani 1 1 d . . . . .
C9 C 0.66879(9) 0.15579(10) 0.46460(6) 0.0298(2) Uani 1 1 d . . . . .
H9 H 0.667227 0.087119 0.493096 0.036 Uiso 1 1 calc R U . . .
C10 C 0.68005(10) 0.14353(11) 0.39734(6) 0.0346(3) Uani 1 1 d . . . . .
H10 H 0.685805 0.064535 0.379068 0.041 Uiso 1 1 calc R U . . .
C11 C 0.68319(10) 0.24509(12) 0.35529(6) 0.0366(3) Uani 1 1 d . . . . .
H11 H 0.691432 0.233371 0.309295 0.044 Uiso 1 1 calc R U . . .
C12 C 0.67456(10) 0.36122(11) 0.37942(6) 0.0333(3) Uani 1 1 d . . . . .
H12 H 0.676422 0.429350 0.350565 0.040 Uiso 1 1 calc R U . . .
C13 C 0.66292(9) 0.37687(10) 0.44768(5) 0.0273(2) Uani 1 1 d . . . . .
C14 C 0.65301(9) 0.48076(10) 0.48870(5) 0.0281(2) Uani 1 1 d . . . . .
H14 H 0.652585 0.563017 0.474424 0.034 Uiso 1 1 calc R U . . .
C15 C 0.64428(9) 0.44117(9) 0.55195(5) 0.0253(2) Uani 1 1 d . . . . .
C16 C 0.62742(9) 0.51401(10) 0.61108(5) 0.0274(2) Uani 1 1 d . . . . .
C17 C 0.63017(12) 0.71400(12) 0.65258(7) 0.0428(3) Uani 1 1 d . . . . .
H17A H 0.647525 0.796842 0.639289 0.064 Uiso 1 1 calc R U . . .
H17B H 0.679729 0.691976 0.693516 0.064 Uiso 1 1 calc R U . . .
H17C H 0.551042 0.709658 0.661035 0.064 Uiso 1 1 calc R U . . .
C18 C 0.77699(9) 0.22460(9) 0.64488(5) 0.0257(2) Uani 1 1 d . . . . .
H18 H 0.769972 0.229218 0.693917 0.031 Uiso 1 1 calc R U . . .
C19 C 0.81996(9) 0.09494(10) 0.63257(5) 0.0266(2) Uani 1 1 d . . . . .
C20 C 0.85931(9) 0.32321(10) 0.63157(6) 0.0295(2) Uani 1 1 d . . . . .
C21 C 0.88447(11) 0.41328(11) 0.67974(7) 0.0402(3) Uani 1 1 d . . . . .
H21 H 0.846961 0.414126 0.718759 0.048 Uiso 1 1 calc R U . . .
C22 C 0.96395(13) 0.50170(13) 0.67102(10) 0.0583(4) Uani 1 1 d . . . . .
H22 H 0.980879 0.562958 0.704079 0.070 Uiso 1 1 calc R U . . .
C23 C 1.01838(13) 0.50100(14) 0.61466(11) 0.0628(5) Uani 1 1 d . . . . .
H23 H 1.072272 0.562270 0.608574 0.075 Uiso 1 1 calc R U . . .
C24 C 0.99474(11) 0.41087(14) 0.56656(9) 0.0517(4) Uani 1 1 d . . . . .
H24 H 1.033059 0.410191 0.527855 0.062 Uiso 1 1 calc R U . . .
C25 C 0.91536(10) 0.32186(11) 0.57488(6) 0.0369(3) Uani 1 1 d . . . . .
H25 H 0.899311 0.260186 0.541972 0.044 Uiso 1 1 calc R U . . .
C26 C 0.98816(9) -0.03908(10) 0.66698(6) 0.0310(2) Uani 1 1 d . . . . .
C27 C 0.92624(14) -0.13271(14) 0.70419(11) 0.0663(5) Uani 1 1 d . . . . .
H27A H 0.913484 -0.100098 0.748012 0.099 Uiso 1 1 calc R U . . .
H27B H 0.971948 -0.206749 0.710617 0.099 Uiso 1 1 calc R U . . .
H27C H 0.853311 -0.151704 0.677952 0.099 Uiso 1 1 calc R U . . .
C28 C 1.00483(13) -0.08077(16) 0.59672(8) 0.0563(4) Uani 1 1 d . . . . .
H28A H 0.930921 -0.095058 0.570481 0.084 Uiso 1 1 calc R U . . .
H28B H 1.048854 -0.156181 0.599579 0.084 Uiso 1 1 calc R U . . .
H28C H 1.045469 -0.017958 0.574814 0.084 Uiso 1 1 calc R U . . .
C29 C 1.10265(10) -0.01121(12) 0.70681(7) 0.0395(3) Uani 1 1 d . . . . .
H29A H 1.141226 0.051327 0.683436 0.059 Uiso 1 1 calc R U . . .
H29B H 1.148789 -0.085138 0.711025 0.059 Uiso 1 1 calc R U . . .
H29C H 1.091630 0.018118 0.751595 0.059 Uiso 1 1 calc R U . . .

loop_
_atom_site_aniso_label
_atom_site_aniso_U_11
_atom_site_aniso_U_22
_atom_site_aniso_U_33
_atom_site_aniso_U_23
_atom_site_aniso_U_13
_atom_site_aniso_U_12
O1 0.0361(4) 0.0469(5) 0.0284(4) 0.0120(4) 0.0011(3) -0.0009(4)
O2 0.0505(5) 0.0336(4) 0.0300(4) -0.0021(3) 0.0091(4) 0.0036(4)
O3 0.0490(5) 0.0243(4) 0.0380(4) -0.0060(3) 0.0075(4) 0.0010(3)
O4 0.0399(5) 0.0269(4) 0.0512(5) -0.0069(4) -0.0140(4) 0.0047(3)
N1 0.0269(4) 0.0248(4) 0.0227(4) 0.0041(3) 0.0001(3) 0.0042(3)
N2 0.0283(4) 0.0221(4) 0.0217(4) 0.0010(3) 0.0011(3) 0.0034(3)
N3 0.0314(5) 0.0233(5) 0.0310(5) -0.0026(4) -0.0033(4) 0.0049(4)
C1 0.0320(5) 0.0242(5) 0.0271(5) 0.0018(4) 0.0019(4) 0.0015(4)
C2 0.0288(5) 0.0229(5) 0.0308(5) 0.0051(4) 0.0027(4) 0.0004(4)
C3 0.0357(6) 0.0354(6) 0.0336(6) 0.0006(5) 0.0063(5) 0.0023(5)
C4 0.0334(6) 0.0396(7) 0.0505(7) 0.0007(6) 0.0115(5) 0.0043(5)
C5 0.0273(6) 0.0341(6) 0.0550(8) 0.0020(6) 0.0002(5) -0.0004(5)
C6 0.0352(6) 0.0257(5) 0.0418(6) 0.0001(5) -0.0035(5) -0.0022(5)
C7 0.0318(5) 0.0234(5) 0.0343(6) 0.0009(4) 0.0033(4) 0.0009(4)
C8 0.0237(5) 0.0273(5) 0.0238(5) -0.0003(4) 0.0012(4) 0.0021(4)
C9 0.0304(5) 0.0275(5) 0.0312(6) -0.0022(4) 0.0022(4) 0.0034(4)
C10 0.0352(6) 0.0346(6) 0.0339(6) -0.0086(5) 0.0044(5) 0.0049(5)
C11 0.0372(6) 0.0468(7) 0.0264(6) -0.0042(5) 0.0062(5) 0.0039(5)
C12 0.0351(6) 0.0380(6) 0.0271(5) 0.0034(5) 0.0049(4) 0.0011(5)
C13 0.0261(5) 0.0291(5) 0.0261(5) 0.0015(4) 0.0012(4) 0.0018(4)
C14 0.0304(5) 0.0244(5) 0.0289(5) 0.0028(4) 0.0015(4) 0.0016(4)
C15 0.0254(5) 0.0227(5) 0.0271(5) 0.0005(4) 0.0002(4) 0.0030(4)
C16 0.0267(5) 0.0260(5) 0.0285(5) -0.0012(4) -0.0008(4) 0.0041(4)
C17 0.0464(7) 0.0326(6) 0.0495(7) -0.0169(6) 0.0067(6) 0.0002(5)
C18 0.0271(5) 0.0248(5) 0.0239(5) -0.0003(4) -0.0019(4) 0.0038(4)
C19 0.0302(5) 0.0238(5) 0.0249(5) 0.0019(4) -0.0005(4) 0.0028(4)
C20 0.0275(5) 0.0239(5) 0.0355(6) 0.0034(4) -0.0024(4) 0.0048(4)
C21 0.0395(6) 0.0296(6) 0.0488(7) -0.0032(5) -0.0050(5) 0.0016(5)
C22 0.0509(8) 0.0339(7) 0.0853(12) -0.0030(7) -0.0096(8) -0.0086(6)
C23 0.0410(8) 0.0380(8) 0.1069(14) 0.0202(8) 0.0002(8) -0.0080(6)
C24 0.0377(7) 0.0454(8) 0.0741(10) 0.0279(7) 0.0146(7) 0.0095(6)
C25 0.0337(6) 0.0339(6) 0.0431(7) 0.0099(5) 0.0050(5) 0.0079(5)
C26 0.0312(5) 0.0244(5) 0.0364(6) 0.0039(4) 0.0002(4) 0.0066(4)
C27 0.0475(8) 0.0446(8) 0.1056(14) 0.0397(9) 0.0051(8) 0.0017(7)
C28 0.0514(8) 0.0641(10) 0.0498(8) -0.0212(7) -0.0073(7) 0.0254(7)
C29 0.0338(6) 0.0406(7) 0.0421(7) 0.0009(5) -0.0028(5) 0.0105(5)

loop_
_atom_type_symbol
_atom_type_description
_atom_type_scat_dispersion_real
_atom_type_scat_dispersion_imag
_atom_type_scat_source
C C 0.0181 0.0091 'International Tables Vol C Tables 4.2.6.8 and 6.1.1.4'
H H 0.0000 0.0000 'International Tables Vol C Tables 4.2.6.8 and 6.1.1.4'
N N 0.0311 0.0180 'International Tables Vol C Tables 4.2.6.8 and 6.1.1.4'
O O 0.0492 0.0322 'International Tables Vol C Tables 4.2.6.8 and 6.1.1.4'

loop_
_exptl_crystal_face_index_h
_exptl_crystal_face_index_k
_exptl_crystal_face_index_l
_exptl_crystal_face_perp_dist
0 -1 1 0.0303
0 1 0 0.0393
0 -1 0 0.0393
0 0 -1 0.0400
0 0 1 0.0400
1 0 -1 0.0287
-1 0 1 0.0287
1 2 0 0.0380

loop_
_geom_angle_atom_site_label_1
_geom_angle_atom_site_label_2
_geom_angle_atom_site_label_3
_geom_angle
_geom_angle_site_symmetry_1
_geom_angle_site_symmetry_3
_geom_angle_publ_flag
C16 O3 C17 115.82(10) . . ?
N2 N1 C18 119.72(8) . . ?
C1 N1 N2 120.47(8) . . ?
C1 N1 C18 117.26(8) . . ?
N1 N2 C15 125.18(8) . . ?
C8 N2 N1 123.98(8) . . ?
C8 N2 C15 108.33(8) . . ?
C19 N3 H3 113.9(9) . . ?
C19 N3 C26 126.74(10) . . ?
C26 N3 H3 116.6(9) . . ?
O1 C1 N1 119.85(10) . . ?
O1 C1 C2 119.77(10) . . ?
N1 C1 C2 120.29(9) . . ?
C3 C2 C1 116.97(10) . . ?
C7 C2 C1 122.60(10) . . ?
C7 C2 C3 119.79(10) . . ?
C2 C3 H3A 120.0 . . ?
C4 C3 C2 119.97(11) . . ?
C4 C3 H3A 120.0 . . ?
C3 C4 H4 120.0 . . ?
C3 C4 C5 119.96(12) . . ?
C5 C4 H4 120.0 . . ?
C4 C5 H5 119.8 . . ?
C6 C5 C4 120.36(11) . . ?
C6 C5 H5 119.8 . . ?
C5 C6 H6 120.1 . . ?
C5 C6 C7 119.88(11) . . ?
C7 C6 H6 120.1 . . ?
C2 C7 C6 120.02(11) . . ?
C2 C7 H7 120.0 . . ?
C6 C7 H7 120.0 . . ?
N2 C8 C9 130.06(10) . . ?
N2 C8 C13 107.24(9) . . ?
C9 C8 C13 122.68(10) . . ?
C8 C9 H9 121.5 . . ?
C10 C9 C8 116.90(11) . . ?
C10 C9 H9 121.5 . . ?
C9 C10 H10 119.2 . . ?
C9 C10 C11 121.56(11) . . ?
C11 C10 H10 119.2 . . ?
C10 C11 H11 119.4 . . ?
C12 C11 C10 121.30(11) . . ?
C12 C11 H11 119.4 . . ?
C11 C12 H12 120.7 . . ?
C11 C12 C13 118.57(11) . . ?
C13 C12 H12 120.7 . . ?
C8 C13 C14 107.51(9) . . ?
C12 C13 C8 118.98(10) . . ?
C12 C13 C14 133.51(11) . . ?
C13 C14 H14 126.1 . . ?
C15 C14 C13 107.74(10) . . ?
C15 C14 H14 126.1 . . ?
N2 C15 C16 122.77(9) . . ?
C14 C15 N2 109.09(9) . . ?
C14 C15 C16 127.97(10) . . ?
O2 C16 O3 124.31(10) . . ?
O2 C16 C15 125.85(10) . . ?
O3 C16 C15 109.83(9) . . ?
O3 C17 H17A 109.5 . . ?
O3 C17 H17B 109.5 . . ?
O3 C17 H17C 109.5 . . ?
H17A C17 H17B 109.5 . . ?
H17A C17 H17C 109.5 . . ?
H17B C17 H17C 109.5 . . ?
N1 C18 H18 106.0 . . ?
N1 C18 C19 110.52(8) . . ?
N1 C18 C20 114.12(8) . . ?
C19 C18 H18 106.0 . . ?
C20 C18 H18 106.0 . . ?
C20 C18 C19 113.58(9) . . ?
O4 C19 N3 125.15(10) . . ?
O4 C19 C18 122.63(9) . . ?
N3 C19 C18 112.21(9) . . ?
C21 C20 C18 118.52(11) . . ?
C25 C20 C18 121.81(10) . . ?
C25 C20 C21 119.55(12) . . ?
C20 C21 H21 119.9 . . ?
C22 C21 C20 120.27(14) . . ?
C22 C21 H21 119.9 . . ?
C21 C22 H22 119.9 . . ?
C23 C22 C21 120.11(15) . . ?
C23 C22 H22 119.9 . . ?
C22 C23 H23 119.9 . . ?
C22 C23 C24 120.12(14) . . ?
C24 C23 H23 119.9 . . ?
C23 C24 H24 119.9 . . ?
C25 C24 C23 120.19(15) . . ?
C25 C24 H24 119.9 . . ?
C20 C25 H25 120.1 . . ?
C24 C25 C20 119.76(13) . . ?
C24 C25 H25 120.1 . . ?
N3 C26 C27 109.51(10) . . ?
N3 C26 C28 109.80(10) . . ?
N3 C26 C29 105.70(9) . . ?
C27 C26 C28 112.35(13) . . ?
C27 C26 C29 109.70(11) . . ?
C28 C26 C29 109.56(10) . . ?
C26 C27 H27A 109.5 . . ?
C26 C27 H27B 109.5 . . ?
C26 C27 H27C 109.5 . . ?
H27A C27 H27B 109.5 . . ?
H27A C27 H27C 109.5 . . ?
H27B C27 H27C 109.5 . . ?
C26 C28 H28A 109.5 . . ?
C26 C28 H28B 109.5 . . ?
C26 C28 H28C 109.5 . . ?
H28A C28 H28B 109.5 . . ?
H28A C28 H28C 109.5 . . ?
H28B C28 H28C 109.5 . . ?
C26 C29 H29A 109.5 . . ?
C26 C29 H29B 109.5 . . ?
C26 C29 H29C 109.5 . . ?
H29A C29 H29B 109.5 . . ?
H29A C29 H29C 109.5 . . ?
H29B C29 H29C 109.5 . . ?

loop_
_geom_bond_atom_site_label_1
_geom_bond_atom_site_label_2
_geom_bond_distance
_geom_bond_site_symmetry_2
_geom_bond_publ_flag
O1 C1 1.2215(13) . ?
O2 C16 1.2049(14) . ?
O3 C16 1.3376(13) . ?
O3 C17 1.4397(14) . ?
O4 C19 1.2191(13) . ?
N1 N2 1.3885(12) . ?
N1 C1 1.3749(14) . ?
N1 C18 1.4795(13) . ?
N2 C8 1.3883(13) . ?
N2 C15 1.4017(13) . ?
N3 H3 0.862(15) . ?
N3 C19 1.3400(14) . ?
N3 C26 1.4718(14) . ?
C1 C2 1.4941(15) . ?
C2 C3 1.3929(16) . ?
C2 C7 1.3881(16) . ?
C3 H3A 0.9500 . ?
C3 C4 1.3843(17) . ?
C4 H4 0.9500 . ?
C4 C5 1.3849(19) . ?
C5 H5 0.9500 . ?
C5 C6 1.3823(18) . ?
C6 H6 0.9500 . ?
C6 C7 1.3887(16) . ?
C7 H7 0.9500 . ?
C8 C9 1.3927(15) . ?
C8 C13 1.4086(15) . ?
C9 H9 0.9500 . ?
C9 C10 1.3806(16) . ?
C10 H10 0.9500 . ?
C10 C11 1.4048(18) . ?
C11 H11 0.9500 . ?
C11 C12 1.3760(18) . ?
C12 H12 0.9500 . ?
C12 C13 1.4057(16) . ?
C13 C14 1.4233(15) . ?
C14 H14 0.9500 . ?
C14 C15 1.3593(15) . ?
C15 C16 1.4678(15) . ?
C17 H17A 0.9800 . ?
C17 H17B 0.9800 . ?
C17 H17C 0.9800 . ?
C18 H18 1.0000 . ?
C18 C19 1.5474(14) . ?
C18 C20 1.5097(15) . ?
C20 C21 1.3913(17) . ?
C20 C25 1.3909(17) . ?
C21 H21 0.9500 . ?
C21 C22 1.385(2) . ?
C22 H22 0.9500 . ?
C22 C23 1.374(3) . ?
C23 H23 0.9500 . ?
C23 C24 1.389(3) . ?
C24 H24 0.9500 . ?
C24 C25 1.3869(19) . ?
C25 H25 0.9500 . ?
C26 C27 1.5183(18) . ?
C26 C28 1.5204(18) . ?
C26 C29 1.5228(16) . ?
C27 H27A 0.9800 . ?
C27 H27B 0.9800 . ?
C27 H27C 0.9800 . ?
C28 H28A 0.9800 . ?
C28 H28B 0.9800 . ?
C28 H28C 0.9800 . ?
C29 H29A 0.9800 . ?
C29 H29B 0.9800 . ?
C29 H29C 0.9800 . ?

loop_
_geom_hbond_atom_site_label_D
_geom_hbond_atom_site_label_H
_geom_hbond_atom_site_label_A
_geom_hbond_distance_DH
_geom_hbond_distance_HA
_geom_hbond_distance_DA
_geom_hbond_angle_DHA
_geom_hbond_site_symmetry_A
_geom_hbond_publ_flag
N3 H3 O1 0.862(15) 2.277(14) 2.9514(13) 135.2(12) 2_656 yes

loop_
_geom_torsion_atom_site_label_1
_geom_torsion_atom_site_label_2
_geom_torsion_atom_site_label_3
_geom_torsion_atom_site_label_4
_geom_torsion
_geom_torsion_site_symmetry_1
_geom_torsion_site_symmetry_2
_geom_torsion_site_symmetry_3
_geom_torsion_site_symmetry_4
_geom_torsion_publ_flag
O1 C1 C2 C3 41.75(15) . . . . ?
O1 C1 C2 C7 -129.09(12) . . . . ?
N1 N2 C8 C9 15.52(17) . . . . ?
N1 N2 C8 C13 -165.74(9) . . . . ?
N1 N2 C15 C14 165.53(9) . . . . ?
N1 N2 C15 C16 -18.92(15) . . . . ?
N1 C1 C2 C3 -141.61(11) . . . . ?
N1 C1 C2 C7 47.54(15) . . . . ?
N1 C18 C19 O4 -1.72(15) . . . . ?
N1 C18 C19 N3 179.42(9) . . . . ?
N1 C18 C20 C21 100.79(12) . . . . ?
N1 C18 C20 C25 -83.30(12) . . . . ?
N2 N1 C1 O1 -163.03(10) . . . . ?
N2 N1 C1 C2 20.34(14) . . . . ?
N2 N1 C18 C19 -106.81(10) . . . . ?
N2 N1 C18 C20 22.65(13) . . . . ?
N2 C8 C9 C10 178.01(10) . . . . ?
N2 C8 C13 C12 -178.33(9) . . . . ?
N2 C8 C13 C14 1.86(11) . . . . ?
N2 C15 C16 O2 -10.14(17) . . . . ?
N2 C15 C16 O3 170.57(9) . . . . ?
C1 N1 N2 C8 -116.59(11) . . . . ?
C1 N1 N2 C15 83.52(13) . . . . ?
C1 N1 C18 C19 91.24(11) . . . . ?
C1 N1 C18 C20 -139.30(10) . . . . ?
C1 C2 C3 C4 -171.28(11) . . . . ?
C1 C2 C7 C6 169.72(10) . . . . ?
C2 C3 C4 C5 1.40(19) . . . . ?
C3 C2 C7 C6 -0.88(16) . . . . ?
C3 C4 C5 C6 -1.60(19) . . . . ?
C4 C5 C6 C7 0.56(18) . . . . ?
C5 C6 C7 C2 0.69(17) . . . . ?
C7 C2 C3 C4 -0.17(17) . . . . ?
C8 N2 C15 C14 3.02(12) . . . . ?
C8 N2 C15 C16 178.56(9) . . . . ?
C8 C9 C10 C11 0.47(17) . . . . ?
C8 C13 C14 C15 -0.03(12) . . . . ?
C9 C8 C13 C12 0.53(16) . . . . ?
C9 C8 C13 C14 -179.29(10) . . . . ?
C9 C10 C11 C12 -0.34(18) . . . . ?
C10 C11 C12 C13 0.28(18) . . . . ?
C11 C12 C13 C8 -0.37(16) . . . . ?
C11 C12 C13 C14 179.39(12) . . . . ?
C12 C13 C14 C15 -179.80(12) . . . . ?
C13 C8 C9 C10 -0.56(16) . . . . ?
C13 C14 C15 N2 -1.81(12) . . . . ?
C13 C14 C15 C16 -177.06(10) . . . . ?
C14 C15 C16 O2 164.52(11) . . . . ?
C14 C15 C16 O3 -14.77(15) . . . . ?
C15 N2 C8 C9 178.30(11) . . . . ?
C15 N2 C8 C13 -2.96(11) . . . . ?
C17 O3 C16 O2 -1.81(16) . . . . ?
C17 O3 C16 C15 177.49(9) . . . . ?
C18 N1 N2 C8 82.04(12) . . . . ?
C18 N1 N2 C15 -77.84(13) . . . . ?
C18 N1 C1 O1 -1.22(15) . . . . ?
C18 N1 C1 C2 -177.85(9) . . . . ?
C18 C20 C21 C22 176.63(11) . . . . ?
C18 C20 C25 C24 -176.56(10) . . . . ?
C19 N3 C26 C27 -62.16(16) . . . . ?
C19 N3 C26 C28 61.65(15) . . . . ?
C19 N3 C26 C29 179.73(11) . . . . ?
C19 C18 C20 C21 -131.30(10) . . . . ?
C19 C18 C20 C25 44.62(13) . . . . ?
C20 C18 C19 O4 -131.48(11) . . . . ?
C20 C18 C19 N3 49.66(12) . . . . ?
C20 C21 C22 C23 0.1(2) . . . . ?
C21 C20 C25 C24 -0.68(17) . . . . ?
C21 C22 C23 C24 -0.7(2) . . . . ?
C22 C23 C24 C25 0.6(2) . . . . ?
C23 C24 C25 C20 0.07(19) . . . . ?
C25 C20 C21 C22 0.62(18) . . . . ?
C26 N3 C19 O4 -4.37(19) . . . . ?
C26 N3 C19 C18 174.46(10) . . . . ?

loop_
_exptl_oxdiff_crystal_face_indexfrac_h
_exptl_oxdiff_crystal_face_indexfrac_k
_exptl_oxdiff_crystal_face_indexfrac_l
_exptl_oxdiff_crystal_face_x
_exptl_oxdiff_crystal_face_y
_exptl_oxdiff_crystal_face_z
-0.0006 -0.9990 1.0006 0.1534 0.0418 0.0156
0.0004 0.9994 -0.0011 -0.1212 0.0032 -0.0696
-0.0004 -0.9994 0.0011 0.1212 -0.0032 0.0696
0.0002 -0.0004 -0.9996 -0.0322 -0.0450 0.0540
-0.0002 0.0004 0.9996 0.0322 0.0450 -0.0540
0.9995 -0.0003 -0.9989 0.0100 -0.1404 -0.0240
-0.9995 0.0003 0.9989 -0.0100 0.1404 0.0240
1.0001 1.9988 -0.0016 -0.2003 -0.0890 -0.2172
